data_1520910
loop_
_publ_author_name
'Brinks, H.W.'
'Fjellvag, H.'
'Kjekshus, A.'
'Hauback, B.C.'

_publ_section_title
;
 Structure and magnetism of Pr1-x Srx Co O3-d
;
_journal_name_full 'Journal of Solid State Chemistry'
_journal_page_first 464
_journal_page_last 477
_journal_volume 147
_journal_year 1999
_chemical_formula_sum 'Co O3 Pr0.5 Sr0.5'
_chemical_name_systematic '(Pr0.5 Sr0.5) (Co O3)'
_space_group_IT_number 14
_symmetry_space_group_name_Hall '-P 2yn'
_symmetry_space_group_name_H-M 'P 1 21/n 1'
_cell_angle_alpha 90
_cell_angle_beta 90.308
_cell_angle_gamma 90
_cell_formula_units_Z 4
_cell_length_a 5.3751
_cell_length_b 5.3993
_cell_length_c 7.6487
_cell_volume 221.976
_citation_journal_id_ASTM JSSCBI
_cod_data_source_file Brinks_JSSCBI_1999_336.cif
_cod_data_source_block Co1O3Pr0.5Sr0.5
_cod_original_cell_volume 221.9757
_cod_original_sg_symbol_Hall '-P 2ybc (x-z,y,z)'
_cod_original_formula_sum 'Co1 O3 Pr0.5 Sr0.5'
_cod_database_code 1520910

loop_
_symmetry_equiv_pos_as_xyz
x,y,z
-x+1/2,y+1/2,-z+1/2
-x,-y,-z
x-1/2,-y-1/2,z-1/2

loop_
_atom_site_label
_atom_site_type_symbol
_atom_site_fract_x
_atom_site_fract_y
_atom_site_fract_z
_atom_site_occupancy
_atom_site_U_iso_or_equiv
O2 O-2 0.255 0.253 0.493 1 0.0
O1 O-2 0.275 0.268 0.011 1 0.0
Pr1 Pr+3 0.017 -0.005 0.243 0.5 0.0
Co2 Co+3 0.5 0 0 1 0.0
Co1 Co+3 0.5 0 0.5 1 0.0
O3 O-2 0.5509 -0.007 0.246 1 0.0
Sr1 Sr+2 0.017 -0.005 0.243 0.5 0.0
